data_7018109
loop_
_publ_author_name
'Aschenbach, Lara K.'
'Knight, Fergus R.'
'Randall, Rebecca A. M.'
'Cordes, David B.'
'Baggott, Alex'
'B\"uhl, Michael'
'Slawin, Alexandra M. Z.'
'Woollins, J. Derek'

_publ_section_title
;
 Onset of three-centre, four-electron bonding in peri-substituted
 acenaphthenes: A structural and computational investigation.
;
_journal_issue 11
_journal_name_full 'Dalton transactions (Cambridge, England : 2003)'
_journal_page_first 3141
_journal_page_last 3153
_journal_paper_doi 10.1039/c1dt11697e
_journal_volume 41
_journal_year 2012
_chemical_formula_moiety 'C12 H8 I2'
_chemical_formula_sum 'C12 H8 I2'
_chemical_formula_weight 406.00
_space_group_IT_number 14
_symmetry_cell_setting monoclinic
_symmetry_Int_Tables_number 14
_symmetry_space_group_name_Hall '-P 2yn'
_symmetry_space_group_name_H-M 'P 1 21/n 1'
_atom_sites_solution_hydrogens geom
_atom_sites_solution_primary direct
_atom_sites_solution_secondary difmap
_cell_angle_alpha 90.0000
_cell_angle_beta 107.480(8)
_cell_angle_gamma 90.0000
_cell_formula_units_Z 4
_cell_length_a 8.062(3)
_cell_length_b 11.733(4)
_cell_length_c 11.966(4)
_cell_measurement_reflns_used 4151
_cell_measurement_temperature 125
_cell_measurement_theta_max 29.13
_cell_measurement_theta_min 1.74
_cell_volume 1079.6(7)
_computing_cell_refinement 'CrystalClear-SM Expert 2.0 r5'
_computing_data_collection 'CrystalClear-SM Expert 2.0 r5 (Rigaku, 2010)'
_computing_data_reduction 'CrystalClear-SM Expert 2.0 r5'
_computing_molecular_graphics 'CrystalStructure 4.0'
_computing_publication_material 'CrystalStructure 4.0 (Rigaku, 2010)'
_computing_structure_refinement 'SHELXL97 (Sheldrick, 1997)'
_computing_structure_solution SIR97
_diffrn_ambient_temperature 125
_diffrn_detector_area_resol_mean 28.944
_diffrn_measured_fraction_theta_full 0.989
_diffrn_measured_fraction_theta_max 0.869
_diffrn_measurement_device_type 'Rigaku Saturn724 CCD'
_diffrn_measurement_method \w
_diffrn_radiation_type 'Mo K\a'
_diffrn_radiation_wavelength 0.71075
_diffrn_reflns_av_R_equivalents 0.0337
_diffrn_reflns_limit_h_max 10
_diffrn_reflns_limit_h_min -10
_diffrn_reflns_limit_k_max 14
_diffrn_reflns_limit_k_min -14
_diffrn_reflns_limit_l_max 15
_diffrn_reflns_limit_l_min -15
_diffrn_reflns_number 9239
_diffrn_reflns_theta_full 25.00
_diffrn_reflns_theta_max 28.94
_diffrn_standards_number 0
_exptl_absorpt_coefficient_mu 5.783
_exptl_absorpt_correction_T_max 0.315
_exptl_absorpt_correction_T_min 0.235
_exptl_absorpt_correction_type multi-scan
_exptl_absorpt_process_details 'Jacobson, R. (1998) Private communication'
_exptl_crystal_colour colorless
_exptl_crystal_density_diffrn 2.498
_exptl_crystal_density_method 'not measured'
_exptl_crystal_description prism
_exptl_crystal_F_000 744.00
_exptl_crystal_size_max 0.20
_exptl_crystal_size_mid 0.20
_exptl_crystal_size_min 0.20
_refine_diff_density_max 3.040
_refine_diff_density_min -2.940
_refine_ls_extinction_method none
_refine_ls_goodness_of_fit_ref 1.201
_refine_ls_hydrogen_treatment constr
_refine_ls_number_parameters 127
_refine_ls_number_reflns 2471
_refine_ls_number_restraints 0
_refine_ls_R_factor_gt 0.0421
_refine_ls_shift/su_max 0.001
_refine_ls_structure_factor_coef Fsqd
_refine_ls_weighting_details 'w = 1/[\s^2^(Fo^2^)+(0.1159P)^2^+1.9697P] where P=(Fo^2^+2Fc^2^)/3'
_refine_ls_weighting_scheme calc
_refine_ls_wR_factor_ref 0.1786
_reflns_number_gt 2326
_reflns_number_total 2586
_reflns_threshold_expression F^2^>2.0\s(F^2^)
_cod_data_source_file c1dt11697e.txt
_cod_data_source_block LA9-3OFF
_cod_original_cell_volume 1079.6(6)
_cod_database_code 7018109

loop_
_symmetry_equiv_pos_site_id
_symmetry_equiv_pos_as_xyz
1 +X,+Y,+Z
2 1/2-X,1/2+Y,1/2-Z
3 -X,-Y,-Z
4 1/2+X,1/2-Y,1/2+Z

loop_
_atom_site_label
_atom_site_type_symbol
_atom_site_fract_x
_atom_site_fract_y
_atom_site_fract_z
_atom_site_U_iso_or_equiv
_atom_site_adp_type
_atom_site_occupancy
_atom_site_symmetry_multiplicity
_atom_site_calc_flag
_atom_site_refinement_flags
I(1) I 0.61818(6) 1.09733(4) 0.85754(4) 0.0272(2) Uani 1.00 4 d .
I(2) I 0.93435(6) 1.07417(4) 0.70649(4) 0.0308(2) Uani 1.00 4 d .
C(1) C 0.5211(8) 0.9617(6) 0.7407(5) 0.0219(12) Uani 1.00 4 d .
C(2) C 0.3723(9) 0.9140(6) 0.7527(6) 0.0270(14) Uani 1.00 4 d .
C(3) C 0.2809(9) 0.8275(7) 0.6810(6) 0.0287(15) Uani 1.00 4 d .
C(4) C 0.3439(8) 0.7854(6) 0.5933(6) 0.0253(13) Uani 1.00 4 d .
C(5) C 0.4968(8) 0.8329(6) 0.5800(5) 0.0219(12) Uani 1.00 4 d .
C(6) C 0.5393(9) 0.7798(6) 0.4857(6) 0.0254(13) Uani 1.00 4 d .
C(7) C 0.6822(9) 0.8159(7) 0.4580(6) 0.0299(15) Uani 1.00 4 d .
C(8) C 0.7855(9) 0.9024(6) 0.5269(6) 0.0271(14) Uani 1.00 4 d .
C(9) C 0.7453(8) 0.9534(5) 0.6210(6) 0.0213(12) Uani 1.00 4 d .
C(10) C 0.5948(8) 0.9216(5) 0.6518(6) 0.0215(13) Uani 1.00 4 d .
C(11) C 0.2780(10) 0.6906(7) 0.5062(6) 0.0331(16) Uani 1.00 4 d .
C(12) C 0.4087(10) 0.6882(7) 0.4331(6) 0.0329(16) Uani 1.00 4 d .
H(2) H 0.3293 0.9416 0.8134 0.032 Uiso 1.00 4 calc R
H(3) H 0.1772 0.7976 0.6918 0.034 Uiso 1.00 4 calc R
H(7) H 0.7119 0.7836 0.3937 0.036 Uiso 1.00 4 calc R
H(8) H 0.8865 0.9270 0.5085 0.032 Uiso 1.00 4 calc R
H(11A) H 0.1585 0.7068 0.4556 0.040 Uiso 1.00 4 calc R
H(11B) H 0.2781 0.6170 0.5467 0.040 Uiso 1.00 4 calc R
H(12A) H 0.4661 0.6129 0.4391 0.039 Uiso 1.00 4 calc R
H(12B) H 0.3485 0.7045 0.3495 0.039 Uiso 1.00 4 calc R

loop_
_atom_site_aniso_label
_atom_site_aniso_U_11
_atom_site_aniso_U_22
_atom_site_aniso_U_33
_atom_site_aniso_U_12
_atom_site_aniso_U_13
_atom_site_aniso_U_23
I(1) 0.0299(3) 0.0245(3) 0.0278(3) 0.00258(16) 0.0094(2) -0.00308(15)
I(2) 0.0262(3) 0.0323(4) 0.0349(4) -0.00520(17) 0.0110(2) -0.00498(18)
C(1) 0.018(3) 0.021(3) 0.022(3) 0.001(2) -0.001(2) 0.001(2)
C(2) 0.022(3) 0.031(4) 0.026(3) 0.003(3) 0.004(3) 0.007(3)
C(3) 0.022(3) 0.033(4) 0.029(3) -0.004(3) 0.004(3) 0.010(3)
C(4) 0.023(3) 0.026(4) 0.024(3) -0.001(3) 0.003(2) 0.007(3)
C(5) 0.022(3) 0.021(3) 0.020(3) 0.000(2) 0.002(2) 0.004(2)
C(6) 0.031(3) 0.019(3) 0.022(3) -0.001(3) 0.002(3) 0.002(2)
C(7) 0.037(4) 0.027(4) 0.025(3) 0.009(3) 0.009(3) 0.000(3)
C(8) 0.028(3) 0.028(4) 0.028(3) 0.000(3) 0.012(3) 0.004(3)
C(9) 0.022(3) 0.015(3) 0.027(3) -0.004(2) 0.006(2) 0.001(2)
C(10) 0.019(3) 0.018(3) 0.022(3) 0.004(2) -0.002(2) 0.006(2)
C(11) 0.032(3) 0.028(4) 0.033(3) -0.010(3) 0.001(3) 0.000(3)
C(12) 0.041(4) 0.025(4) 0.028(3) -0.000(3) 0.003(3) -0.004(3)

loop_
_atom_type_symbol
_atom_type_description
_atom_type_scat_dispersion_real
_atom_type_scat_dispersion_imag
_atom_type_scat_source
C C 0.003 0.002
;
International Tables for Crystallography
(1992, Vol. C, Tables 4.2.6.8 and 6.1.1.4)
;
H H 0.000 0.000
;
International Tables for Crystallography
(1992, Vol. C, Table 6.1.1.4)
;
I I -0.474 1.812
;
International Tables for Crystallography
(1992, Vol. C, Tables 4.2.6.8 and 6.1.1.4)
;

loop_
_geom_angle_atom_site_label_1
_geom_angle_atom_site_label_2
_geom_angle_atom_site_label_3
_geom_angle
_geom_angle_publ_flag
I(1) C(1) C(2) 113.6(5) yes
I(1) C(1) C(10) 125.6(5) yes
C(2) C(1) C(10) 120.8(6) yes
C(1) C(2) C(3) 123.5(7) yes
C(2) C(3) C(4) 118.7(7) yes
C(3) C(4) C(5) 118.5(6) yes
C(3) C(4) C(11) 130.7(7) yes
C(5) C(4) C(11) 110.7(6) yes
C(4) C(5) C(6) 110.2(6) yes
C(4) C(5) C(10) 124.6(6) yes
C(6) C(5) C(10) 125.3(6) yes
C(5) C(6) C(7) 118.8(6) yes
C(5) C(6) C(12) 110.0(7) yes
C(7) C(6) C(12) 131.2(7) yes
C(6) C(7) C(8) 118.5(7) yes
C(7) C(8) C(9) 122.7(7) yes
I(2) C(9) C(8) 111.7(5) yes
I(2) C(9) C(10) 126.9(5) yes
C(8) C(9) C(10) 121.3(6) yes
C(1) C(10) C(5) 113.9(6) yes
C(1) C(10) C(9) 132.7(6) yes
C(5) C(10) C(9) 113.4(6) yes
C(4) C(11) C(12) 104.1(6) yes
C(6) C(12) C(11) 105.0(6) yes
C(1) C(2) H(2) 118.255 yes
C(3) C(2) H(2) 118.262 yes
C(2) C(3) H(3) 120.626 yes
C(4) C(3) H(3) 120.628 yes
C(6) C(7) H(7) 120.764 yes
C(8) C(7) H(7) 120.765 yes
C(7) C(8) H(8) 118.658 yes
C(9) C(8) H(8) 118.652 yes
C(4) C(11) H(11A) 110.922 yes
C(4) C(11) H(11B) 110.929 yes
C(12) C(11) H(11A) 110.935 yes
C(12) C(11) H(11B) 110.933 yes
H(11A) C(11) H(11B) 108.950 yes
C(6) C(12) H(12A) 110.758 yes
C(6) C(12) H(12B) 110.759 yes
C(11) C(12) H(12A) 110.749 yes
C(11) C(12) H(12B) 110.752 yes
H(12A) C(12) H(12B) 108.837 yes

loop_
_geom_bond_atom_site_label_1
_geom_bond_atom_site_label_2
_geom_bond_distance
_geom_bond_publ_flag
I(1) C(1) 2.108(6) yes
I(2) C(9) 2.107(6) yes
C(1) C(2) 1.371(10) yes
C(1) C(10) 1.443(10) yes
C(2) C(3) 1.389(10) yes
C(3) C(4) 1.386(11) yes
C(4) C(5) 1.405(10) yes
C(4) C(11) 1.508(10) yes
C(5) C(6) 1.419(10) yes
C(5) C(10) 1.427(8) yes
C(6) C(7) 1.359(11) yes
C(6) C(12) 1.503(10) yes
C(7) C(8) 1.411(10) yes
C(8) C(9) 1.397(11) yes
C(9) C(10) 1.420(10) yes
C(11) C(12) 1.559(12) yes
C(2) H(2) 0.950 yes
C(3) H(3) 0.950 yes
C(7) H(7) 0.950 yes
C(8) H(8) 0.950 yes
C(11) H(11A) 0.990 yes
C(11) H(11B) 0.990 yes
C(12) H(12A) 0.990 yes
C(12) H(12B) 0.990 yes

loop_
_geom_contact_atom_site_label_1
_geom_contact_atom_site_label_2
_geom_contact_distance
_geom_contact_publ_flag
_geom_contact_site_symmetry_2
I(1) I(2) 3.5505(12) yes .
C(1) C(4) 2.813(9) yes .
C(2) C(5) 2.726(11) yes .
C(3) C(10) 2.877(10) yes .
C(4) C(7) 3.583(11) yes .
C(5) C(8) 2.715(11) yes .
C(6) C(9) 2.814(9) yes .
C(7) C(10) 2.898(11) yes .
I(1) C(6) 3.552(6) yes 2_656
I(1) C(7) 3.450(7) yes 2_656
I(2) C(4) 3.536(7) yes 2_656
C(1) C(7) 3.579(9) yes 3_676
C(4) I(2) 3.536(7) yes 2_646
C(6) I(1) 3.552(6) yes 2_646
C(7) I(1) 3.450(7) yes 2_646
C(7) C(1) 3.579(9) yes 3_676
I(1) H(2) 2.8818 yes .
I(2) H(8) 2.8627 yes .
C(1) H(3) 3.2799 yes .
C(3) H(11A) 2.9418 yes .
C(3) H(11B) 2.9429 yes .
C(4) H(2) 3.2392 yes .
C(4) H(12A) 3.0925 yes .
C(4) H(12B) 3.0788 yes .
C(5) H(3) 3.2666 yes .
C(5) H(7) 3.2606 yes .
C(5) H(11A) 3.0672 yes .
C(5) H(11B) 3.0441 yes .
C(5) H(12A) 3.0529 yes .
C(5) H(12B) 3.0545 yes .
C(6) H(8) 3.2303 yes .
C(6) H(11A) 3.1016 yes .
C(6) H(11B) 3.0880 yes .
C(7) H(12A) 2.9194 yes .
C(7) H(12B) 2.9210 yes .
C(9) H(7) 3.3165 yes .
C(10) H(2) 3.2955 yes .
C(10) H(8) 3.3012 yes .
C(11) H(3) 2.8732 yes .
C(12) H(7) 2.8528 yes .
H(2) H(3) 2.3234 yes .
H(3) H(11A) 2.9824 yes .
H(3) H(11B) 3.0035 yes .
H(7) H(8) 2.3528 yes .
H(7) H(12A) 2.9801 yes .
H(7) H(12B) 2.9652 yes .
H(11A) H(12A) 2.7737 yes .
H(11A) H(12B) 2.2639 yes .
H(11B) H(12A) 2.2638 yes .
H(11B) H(12B) 2.7831 yes .
I(1) H(3) 3.2712 yes 2_556
I(1) H(11B) 3.3695 yes 4_565
I(1) H(12A) 3.5055 yes 2_656
I(1) H(12B) 3.4667 yes 3_676
I(2) H(2) 3.4274 yes 1_655
I(2) H(8) 3.3073 yes 3_776
I(2) H(11A) 3.1707 yes 3_676
I(2) H(11B) 3.1997 yes 2_656
I(2) H(12A) 3.4935 yes 4_565
I(2) H(12B) 3.3876 yes 3_676
C(1) H(11A) 3.1681 yes 4_565
C(1) H(12B) 3.2245 yes 4_565
C(2) H(7) 3.3475 yes 4_465
C(2) H(11A) 3.1403 yes 4_565
C(3) H(7) 3.0562 yes 4_465
C(3) H(8) 3.4341 yes 1_455
C(7) H(3) 3.4416 yes 4_564
C(8) H(3) 3.4115 yes 1_655
C(8) H(8) 3.4431 yes 3_776
C(9) H(12B) 3.1987 yes 4_565
C(10) H(12B) 3.0101 yes 4_565
H(2) I(2) 3.4274 yes 1_455
H(2) H(7) 3.0575 yes 4_465
H(2) H(11A) 3.2031 yes 4_565
H(2) H(11B) 2.9430 yes 2_556
H(3) I(1) 3.2712 yes 2_546
H(3) C(7) 3.4416 yes 4_465
H(3) C(8) 3.4115 yes 1_455
H(3) H(7) 2.5337 yes 4_465
H(3) H(8) 3.0857 yes 1_455
H(7) C(2) 3.3475 yes 4_564
H(7) C(3) 3.0562 yes 4_564
H(7) H(2) 3.0575 yes 4_564
H(7) H(3) 2.5337 yes 4_564
H(7) H(11A) 3.5675 yes 1_655
H(8) I(2) 3.3073 yes 3_776
H(8) C(3) 3.4341 yes 1_655
H(8) C(8) 3.4431 yes 3_776
H(8) H(3) 3.0857 yes 1_655
H(8) H(8) 2.5597 yes 3_776
H(8) H(11A) 3.5665 yes 1_655
H(11A) I(2) 3.1707 yes 3_676
H(11A) C(1) 3.1681 yes 4_464
H(11A) C(2) 3.1403 yes 4_464
H(11A) H(2) 3.2031 yes 4_464
H(11A) H(7) 3.5675 yes 1_455
H(11A) H(8) 3.5665 yes 1_455
H(11B) I(1) 3.3695 yes 4_464
H(11B) I(2) 3.1997 yes 2_646
H(11B) H(2) 2.9430 yes 2_546
H(11B) H(12A) 3.3682 yes 3_666
H(12A) I(1) 3.5055 yes 2_646
H(12A) I(2) 3.4935 yes 4_464
H(12A) H(11B) 3.3682 yes 3_666
H(12A) H(12A) 2.9930 yes 3_666
H(12B) I(1) 3.4667 yes 3_676
H(12B) I(2) 3.3876 yes 3_676
H(12B) C(1) 3.2245 yes 4_464
H(12B) C(9) 3.1987 yes 4_464
H(12B) C(10) 3.0101 yes 4_464

loop_
_geom_torsion_atom_site_label_1
_geom_torsion_atom_site_label_2
_geom_torsion_atom_site_label_3
_geom_torsion_atom_site_label_4
_geom_torsion
_geom_torsion_publ_flag
I(1) C(1) C(10) C(9) 3.2(9) no
C(2) C(1) C(10) C(5) 1.4(8) no
C(10) C(1) C(2) C(3) -1.4(9) no
C(1) C(2) C(3) C(4) 0.9(10) no
C(2) C(3) C(4) C(5) -0.6(9) no
C(3) C(4) C(5) C(10) 0.7(9) no
C(5) C(4) C(11) C(12) -1.9(7) no
C(11) C(4) C(5) C(6) 2.1(7) no
C(4) C(5) C(6) C(12) -1.4(7) no
C(4) C(5) C(10) C(1) -1.1(8) no
C(6) C(5) C(10) C(9) -0.5(8) no
C(10) C(5) C(6) C(7) -1.3(9) no
C(5) C(6) C(7) C(8) 2.0(9) no
C(5) C(6) C(12) C(11) 0.1(7) no
C(6) C(7) C(8) C(9) -1.0(10) no
C(7) C(8) C(9) C(10) -0.9(10) no
I(2) C(9) C(10) C(1) 3.5(9) no
C(8) C(9) C(10) C(5) 1.6(8) no
C(4) C(11) C(12) C(6) 1.0(6) no
